data_1506669
loop_
_publ_author_name
'Kopp, Felix'
'Sklute, Genia'
'Polborn, Kurt'
'Marek, Ilan'
'Knochel, Paul'

_publ_contact_author
;
 Paul Knochel 
 Department Chemie
 Universit\"at M\"unchen
 Butenandtstr. 5-13
 D-81377 M\"unchen
 Germany  
;
_publ_section_title
;
 Stereoselective functionalization of cyclopropane derivatives using
 bromine/magnesium and sulfoxide/magnesium exchange reactions.
;
_journal_issue 17
_journal_name_full 'Organic letters'
_journal_page_first 3789
_journal_page_last 3791
_journal_paper_doi 10.1021/ol051452p
_journal_volume 7
_journal_year 2005
_chemical_formula_moiety 'C11 H10 Br N S'
_chemical_formula_sum 'C11 H10 Br N S'
_chemical_formula_weight 268.17
_chemical_name_systematic
; 
 ? 
;
_space_group_IT_number 14
_symmetry_cell_setting monoclinic
_symmetry_space_group_name_Hall '-P 2ybc'
_symmetry_space_group_name_H-M 'P 1 21/c 1'
_atom_sites_solution_hydrogens geom
_atom_sites_solution_primary direct
_atom_sites_solution_secondary difmap
_audit_creation_date 14-06-05
_audit_creation_method SHELXL
_audit_update_record ' ?'
_cell_angle_alpha 90.00
_cell_angle_beta 95.581(15)
_cell_angle_gamma 90.00
_cell_formula_units_Z 4
_cell_length_a 10.1973(11)
_cell_length_b 15.796(2)
_cell_length_c 7.0016(14)
_cell_measurement_reflns_used 25
_cell_measurement_temperature 295(2)
_cell_measurement_theta_max 18
_cell_measurement_theta_min 9
_cell_volume 1122.4(3)
_computing_cell_refinement CAD4(Nonius,_1977)
_computing_data_collection CAD4(Nonius,_1977)
_computing_data_reduction process_MOlEN(Fair,_1990)
_computing_publication_material 'SHELXL-97 (Sheldrick, 1997)'
_computing_structure_refinement 'SHELXL-97 (Sheldrick, 1997)'
_computing_structure_solution 'SHELXS-97 (Sheldrick, 1990)'
_diffrn_ambient_temperature 295(2)
_diffrn_measured_fraction_theta_full 0.999
_diffrn_measured_fraction_theta_max 0.999
_diffrn_measurement_device_type NoniusMACH3
_diffrn_measurement_method \o-2\T-scan
_diffrn_radiation_monochromator graphite
_diffrn_radiation_source 'fine-focus sealed tube'
_diffrn_radiation_type MoK\a
_diffrn_radiation_wavelength 0.71073
_diffrn_reflns_av_R_equivalents 0.0236
_diffrn_reflns_av_sigmaI/netI 0.0274
_diffrn_reflns_limit_h_max 12
_diffrn_reflns_limit_h_min -12
_diffrn_reflns_limit_k_max 0
_diffrn_reflns_limit_k_min -19
_diffrn_reflns_limit_l_max 0
_diffrn_reflns_limit_l_min -8
_diffrn_reflns_number 2475
_diffrn_reflns_theta_full 26.29
_diffrn_reflns_theta_max 26.29
_diffrn_reflns_theta_min 2.58
_diffrn_standards_decay_% 5.6
_diffrn_standards_interval_time 7200
_diffrn_standards_number 3
_exptl_absorpt_coefficient_mu 3.808
_exptl_absorpt_correction_T_max 0.4098
_exptl_absorpt_correction_T_min 0.3608
_exptl_absorpt_correction_type psi-scan
_exptl_absorpt_process_details process_MolEN(Fair,_1990)
_exptl_crystal_colour colourless
_exptl_crystal_density_diffrn 1.587
_exptl_crystal_density_method 'not measured'
_exptl_crystal_description bloc
_exptl_crystal_F_000 536
_exptl_crystal_size_max 0.30
_exptl_crystal_size_mid 0.23
_exptl_crystal_size_min 0.23
_refine_diff_density_max 0.454
_refine_diff_density_min -0.701
_refine_diff_density_rms 0.097
_refine_ls_extinction_method none
_refine_ls_goodness_of_fit_ref 1.075
_refine_ls_hydrogen_treatment constr
_refine_ls_matrix_type full
_refine_ls_number_parameters 128
_refine_ls_number_reflns 2283
_refine_ls_number_restraints 0
_refine_ls_restrained_S_all 1.075
_refine_ls_R_factor_all 0.0739
_refine_ls_R_factor_gt 0.0420
_refine_ls_shift/su_max 0.001
_refine_ls_shift/su_mean 0.000
_refine_ls_structure_factor_coef Fsqd
_refine_ls_weighting_details 'calc w=1/[\s^2^(Fo^2^)+(0.0724P)^2^+0.1231P] where P=(Fo^2^+2Fc^2^)/3'
_refine_ls_weighting_scheme calc
_refine_ls_wR_factor_gt 0.1044
_refine_ls_wR_factor_ref 0.1225
_reflns_number_gt 1600
_reflns_number_total 2283
_reflns_threshold_expression >2sigma(I)
_cod_data_source_file ol051452psi20050622_082251.cif
_cod_data_source_block sklute1
_cod_original_sg_symbol_H-M 'P 21/c'
_cod_database_code 1506669

loop_
_symmetry_equiv_pos_as_xyz
'x, y, z'
'-x, y+1/2, -z+1/2'
'-x, -y, -z'
'x, -y-1/2, z-1/2'

loop_
_atom_site_label
_atom_site_type_symbol
_atom_site_fract_x
_atom_site_fract_y
_atom_site_fract_z
_atom_site_U_iso_or_equiv
_atom_site_adp_type
_atom_site_occupancy
_atom_site_symmetry_multiplicity
_atom_site_calc_flag
_atom_site_refinement_flags
Br1 Br 0.76666(5) 0.02575(3) 1.11609(6) 0.0681(2) Uani 1 1 d .
S1 S 0.58166(9) 0.01550(6) 0.73718(15) 0.0486(3) Uani 1 1 d .
N1 N 0.7321(4) -0.1609(3) 0.4944(6) 0.0724(11) Uani 1 1 d .
C1 C 0.6829(3) -0.0416(2) 0.9099(5) 0.0416(8) Uani 1 1 d .
C2 C 0.7544(3) -0.1218(2) 0.8540(5) 0.0461(8) Uani 1 1 d .
C3 C 0.6315(4) -0.1264(2) 0.9588(6) 0.0519(9) Uani 1 1 d .
H3A H 0.5510 -0.1458 0.8871 0.062 Uiso 1 1 calc R
H3B H 0.6418 -0.1434 1.0925 0.062 Uiso 1 1 calc R
C4 C 0.7392(4) -0.1424(2) 0.6525(6) 0.0515(9) Uani 1 1 d .
C5 C 0.8860(4) -0.1466(3) 0.9554(7) 0.0697(12) Uani 1 1 d .
H5A H 0.8832 -0.1412 1.0915 0.084 Uiso 1 1 calc R
H5B H 0.9533 -0.1102 0.9145 0.084 Uiso 1 1 calc R
H5C H 0.9052 -0.2043 0.9247 0.084 Uiso 1 1 calc R
C6 C 0.6919(4) 0.0831(2) 0.6314(5) 0.0462(8) Uani 1 1 d .
C7 C 0.8266(4) 0.0700(3) 0.6351(6) 0.0564(10) Uani 1 1 d .
H7 H 0.8660 0.0235 0.6990 0.068 Uiso 1 1 calc R
C8 C 0.9018(5) 0.1270(4) 0.5424(6) 0.0811(16) Uani 1 1 d .
H8 H 0.9924 0.1191 0.5459 0.097 Uiso 1 1 calc R
C9 C 0.8447(7) 0.1946(4) 0.4461(7) 0.098(2) Uani 1 1 d .
H9 H 0.8958 0.2320 0.3824 0.117 Uiso 1 1 calc R
C10 C 0.7124(7) 0.2072(3) 0.4435(7) 0.096(2) Uani 1 1 d .
H10 H 0.6741 0.2538 0.3786 0.115 Uiso 1 1 calc R
C11 C 0.6344(5) 0.1524(3) 0.5353(6) 0.0642(12) Uani 1 1 d .
H11 H 0.5442 0.1618 0.5328 0.077 Uiso 1 1 calc R

loop_
_atom_site_aniso_label
_atom_site_aniso_U_11
_atom_site_aniso_U_22
_atom_site_aniso_U_33
_atom_site_aniso_U_23
_atom_site_aniso_U_13
_atom_site_aniso_U_12
Br1 0.0786(4) 0.0832(4) 0.0436(3) -0.0192(2) 0.0118(2) -0.0269(2)
S1 0.0394(5) 0.0506(5) 0.0565(6) 0.0029(4) 0.0089(4) 0.0003(4)
N1 0.081(3) 0.075(3) 0.063(2) -0.021(2) 0.017(2) 0.007(2)
C1 0.0402(17) 0.0489(19) 0.0366(17) -0.0054(14) 0.0086(14) -0.0108(15)
C2 0.0459(19) 0.047(2) 0.046(2) 0.0008(16) 0.0072(16) 0.0001(16)
C3 0.055(2) 0.059(2) 0.044(2) 0.0024(18) 0.0140(17) -0.0082(19)
C4 0.044(2) 0.047(2) 0.065(3) -0.0082(18) 0.0133(18) 0.0031(16)
C5 0.054(2) 0.071(3) 0.082(3) 0.013(2) -0.003(2) 0.003(2)
C6 0.060(2) 0.044(2) 0.0341(17) -0.0089(15) 0.0050(15) -0.0115(17)
C7 0.058(2) 0.066(3) 0.046(2) -0.0046(19) 0.0112(17) -0.016(2)
C8 0.089(3) 0.109(4) 0.049(2) -0.011(3) 0.020(2) -0.054(3)
C9 0.152(6) 0.102(4) 0.038(2) 0.003(3) 0.006(3) -0.084(4)
C10 0.167(6) 0.066(3) 0.047(3) 0.015(2) -0.026(3) -0.044(4)
C11 0.094(3) 0.050(2) 0.045(2) -0.0019(18) -0.008(2) -0.006(2)

loop_
_atom_type_symbol
_atom_type_description
_atom_type_scat_dispersion_real
_atom_type_scat_dispersion_imag
_atom_type_scat_source
C C 0.0033 0.0016 'International Tables Vol C Tables 4.2.6.8 and 6.1.1.4'
H H 0.0000 0.0000 'International Tables Vol C Tables 4.2.6.8 and 6.1.1.4'
Br Br -0.2901 2.4595 'International Tables Vol C Tables 4.2.6.8 and 6.1.1.4'
S S 0.1246 0.1234 'International Tables Vol C Tables 4.2.6.8 and 6.1.1.4'
N N 0.0061 0.0033 'International Tables Vol C Tables 4.2.6.8 and 6.1.1.4'

loop_
_geom_angle_atom_site_label_1
_geom_angle_atom_site_label_2
_geom_angle_atom_site_label_3
_geom_angle
C1 S1 C6 104.08(17)
C3 C1 C2 60.2(2)
C3 C1 S1 115.0(3)
C2 C1 S1 120.7(2)
C3 C1 Br1 117.7(3)
C2 C1 Br1 117.5(2)
S1 C1 Br1 114.8(2)
C4 C2 C5 114.1(3)
C4 C2 C3 116.6(3)
C5 C2 C3 120.0(4)
C4 C2 C1 115.3(3)
C5 C2 C1 121.3(3)
C3 C2 C1 58.6(2)
C1 C3 C2 61.3(2)
N1 C4 C2 176.9(4)
C11 C6 C7 119.9(4)
C11 C6 S1 115.1(3)
C7 C6 S1 124.9(3)
C8 C7 C6 119.1(5)
C9 C8 C7 120.8(5)
C10 C9 C8 119.8(5)
C9 C10 C11 121.2(5)
C10 C11 C6 119.1(5)

loop_
_geom_bond_atom_site_label_1
_geom_bond_atom_site_label_2
_geom_bond_distance
Br1 C1 1.926(3)
S1 C1 1.761(4)
S1 C6 1.764(4)
N1 C4 1.141(5)
C1 C3 1.489(5)
C1 C2 1.531(5)
C2 C4 1.442(5)
C2 C5 1.507(5)
C2 C3 1.514(5)
C6 C11 1.386(6)
C6 C7 1.387(6)
C7 C8 1.384(6)
C8 C9 1.363(8)
C9 C10 1.361(9)
C10 C11 1.377(7)

loop_
_geom_torsion_atom_site_label_1
_geom_torsion_atom_site_label_2
_geom_torsion_atom_site_label_3
_geom_torsion_atom_site_label_4
_geom_torsion
C6 S1 C1 C3 -154.0(3)
C6 S1 C1 C2 -85.2(3)
C6 S1 C1 Br1 64.7(2)
C3 C1 C2 C4 106.9(4)
Br1 C1 C2 C4 -145.3(3)
C3 C1 C2 C5 -108.3(4)
S1 C1 C2 C5 148.6(3)
S1 C1 C2 C3 -103.1(3)
Br1 C1 C2 C3 107.8(3)
S1 C1 C3 C2 112.5(3)
Br1 C1 C3 C2 -107.4(3)
C4 C2 C3 C1 -104.7(4)
C5 C2 C3 C1 110.5(4)
C1 S1 C6 C11 -160.5(3)
C1 S1 C6 C7 21.1(4)
C11 C6 C7 C8 0.2(6)
S1 C6 C7 C8 178.5(3)
C6 C7 C8 C9 -0.9(6)
C7 C8 C9 C10 1.1(7)
C8 C9 C10 C11 -0.6(8)
C9 C10 C11 C6 -0.2(7)
C7 C6 C11 C10 0.4(6)
S1 C6 C11 C10 -178.1(3)
